data_8103845
loop_
_publ_author_name
'Gesing, T.M.'
'Buhl, J.C.'

_publ_section_title
;
 Structure and spectroscopic properties of hydrogencarbonate containing
 alumosilicate sodalite and cancrinite
;
_journal_name_full 'Zeitschrift fuer Kristallographie (149,1979-)'
_journal_page_first 413
_journal_page_last 418
_journal_volume 215
_journal_year 2000
_chemical_formula_sum 'C1.58 H9.04 Al6 Na7.66 O32.76 Si6'
_chemical_name_systematic
;
Na7.66 (Al6 Si6 O24) (H C O3) (C O3)0.58 (H2 O)4.02
;
_space_group_IT_number 218
_symmetry_space_group_name_Hall 'P -4n 2 3'
_symmetry_space_group_name_H-M 'P -4 3 n'
_cell_angle_alpha 90
_cell_angle_beta 90
_cell_angle_gamma 90
_cell_formula_units_Z 1
_cell_length_a 9.035
_cell_length_b 9.035
_cell_length_c 9.035
_cell_volume 737.538
_citation_journal_id_ASTM ZEKRDZ
_cod_data_source_file Gesing_ZEKRDZ_2000_754.cif
_cod_data_source_block C1.58H9.04Al6Na7.66O32.76Si6
_cod_original_cell_volume 737.5381
_cod_database_code 8103845

loop_
_symmetry_equiv_pos_as_xyz
x,y,z
y+1/2,-x+1/2,-z+1/2
-x,-y,z
-y+1/2,x+1/2,-z+1/2
x,-y,-z
-y+1/2,-x+1/2,z+1/2
-x,y,-z
y+1/2,x+1/2,z+1/2
z,x,y
x+1/2,-z+1/2,-y+1/2
-z,-x,y
-x+1/2,z+1/2,-y+1/2
z,-x,-y
-x+1/2,-z+1/2,y+1/2
-z,x,-y
x+1/2,z+1/2,y+1/2
y,z,x
y,-z,-x
-z+1/2,-y+1/2,x+1/2
-y,z,-x
z+1/2,y+1/2,x+1/2
-y,-z,x
-z+1/2,y+1/2,-x+1/2
z+1/2,-y+1/2,-x+1/2

loop_
_atom_site_label
_atom_site_type_symbol
_atom_site_fract_x
_atom_site_fract_y
_atom_site_fract_z
_atom_site_occupancy
_atom_site_U_iso_or_equiv
O3 O-2 0.1168 0.0682 0.0339 0.06 0.0
Na4 Na+1 0.2019 0.2019 0.2019 0.139 0.0
O2 O-2 0.0689 0.0652 0.1023 0.107 0.0
O1 O-2 0.15226 0.54757 0.14239 1 0.0
C1 C+4 0 0 0 0.79 0.0
Al1 Al+3 0.25 0 0.5 1 0.0
Na2 Na+1 0.3044 0.3044 0.3044 0.215 0.0
O4 O-2 0.1606 0.0249 0.0314 0.198 0.0
Na3 Na+1 0.2723 0.2723 0.2723 0.227 0.0
Si1 Si+4 0.25 0.5 0 1 0.0
Na1 Na+1 0.3164 0.3164 0.3164 0.376 0.0
